data_4307022
loop_
_publ_author_name
'Bhavesh A. Gandhi'
'Omar Green'
'Judith N. Burstyn'

_publ_contact_author_address
;University of Wisconsin-Madison
Department of Chemistry
1101 University Ave
Madison, WI 53706
;
_publ_contact_author_email burstyn@chem.wisc.edu
_publ_contact_author_fax 608-262-6143
_publ_contact_author_name 'Judith N. Burstyn'
_publ_contact_author_phone 608-262-0328
_publ_section_title
;
Facile Oxidation-Based Synthesis of Sterically Encumbered Four-Coordinate
Bis(2,9-di-tert-butyl-1,10-phenanthroline)copper(I) and Related
Three-Coordinate Copper(I) Complexes
;
_journal_name_full 'Inorganic Chemistry'
_journal_page_first 3816
_journal_page_last 3825
_journal_paper_doi 10.1021/ic0615224
_journal_volume 46
_journal_year 2007
_chemical_formula_sum 'C41 H50 B Cl2 Cu F4 N4'
_chemical_formula_weight 820.10
_chemical_name_systematic
; 
 bis(2,9-di-tert-butyl-1,10-phenanthroline)copper(I) 
tetrafluoroborate dichloromethane 
;
_space_group_IT_number 2
_symmetry_cell_setting triclinic
_symmetry_space_group_name_Hall '-P 1'
_symmetry_space_group_name_H-M 'P -1'
_atom_sites_solution_hydrogens geom
_atom_sites_solution_primary direct
_atom_sites_solution_secondary difmap
_audit_creation_method SHELXL-97
_cell_angle_alpha 90.4590(11)
_cell_angle_beta 91.1900(12)
_cell_angle_gamma 98.8850(12)
_cell_formula_units_Z 4
_cell_length_a 14.7544(9)
_cell_length_b 15.1383(9)
_cell_length_c 17.9557(11)
_cell_measurement_temperature 100(2)
_cell_volume 3961.3(4)
_computing_cell_refinement 'Bruker SMART'
_computing_data_collection 'Bruker SMART'
_computing_data_reduction 'Bruker SAINT'
_computing_molecular_graphics 'Bruker SHELXTL'
_computing_publication_material 'Bruker SHELXTL'
_computing_structure_refinement 'SHELXL-97 (Sheldrick, 1997)'
_computing_structure_solution 'SHELXS-97 (Sheldrick, 1990)'
_diffrn_ambient_temperature 100(2)
_diffrn_measured_fraction_theta_full 0.956
_diffrn_measured_fraction_theta_max 0.956
_diffrn_measurement_device_type 'CCD area detector'
_diffrn_measurement_method 'phi and omega scans'
_diffrn_radiation_monochromator graphite
_diffrn_radiation_source 'fine-focus sealed tube'
_diffrn_radiation_type MoK\a
_diffrn_radiation_wavelength 0.71073
_diffrn_reflns_av_R_equivalents 0.0000
_diffrn_reflns_av_sigmaI/netI 0.0407
_diffrn_reflns_limit_h_max 18
_diffrn_reflns_limit_h_min -18
_diffrn_reflns_limit_k_max 18
_diffrn_reflns_limit_k_min -18
_diffrn_reflns_limit_l_max 22
_diffrn_reflns_limit_l_min -22
_diffrn_reflns_number 28970
_diffrn_reflns_theta_full 26.48
_diffrn_reflns_theta_max 26.48
_diffrn_reflns_theta_min 1.13
_exptl_absorpt_coefficient_mu 0.740
_exptl_absorpt_correction_T_max 0.9364
_exptl_absorpt_correction_T_min 0.7318
_exptl_absorpt_correction_type multi-scan
_exptl_absorpt_process_details '(TWINABS V.2.05, Bruker AXS(2004))'
_exptl_crystal_colour Orange
_exptl_crystal_density_diffrn 1.375
_exptl_crystal_density_method 'not measured'
_exptl_crystal_description Needle
_exptl_crystal_F_000 1712
_exptl_crystal_size_max 0.45
_exptl_crystal_size_mid 0.45
_exptl_crystal_size_min 0.09
_refine_diff_density_max 1.430
_refine_diff_density_min -1.504
_refine_diff_density_rms 0.091
_refine_ls_extinction_method none
_refine_ls_goodness_of_fit_ref 1.065
_refine_ls_hydrogen_treatment constr
_refine_ls_matrix_type full
_refine_ls_number_parameters 980
_refine_ls_number_reflns 28973
_refine_ls_number_restraints 0
_refine_ls_restrained_S_all 1.065
_refine_ls_R_factor_all 0.0637
_refine_ls_R_factor_gt 0.0539
_refine_ls_shift/su_max 0.112
_refine_ls_shift/su_mean 0.005
_refine_ls_structure_factor_coef Fsqd
_refine_ls_weighting_details 'calc w=1/[\s^2^(Fo^2^)+(0.0912P)^2^+1.4631P] where P=(Fo^2^+2Fc^2^)/3'
_refine_ls_weighting_scheme calc
_refine_ls_wR_factor_gt 0.1425
_refine_ls_wR_factor_ref 0.1489
_reflns_number_gt 24350
_reflns_number_total 28973
_reflns_threshold_expression >2sigma(I)
_cod_data_source_file ic0615224si20060811_013901.cif
_cod_data_source_block dtp2CuBC24F20
_cod_depositor_comments
;
The following automatic conversions were performed:
'_symmetry_cell_setting' value 'Triclinic' changed to 'triclinic'
according to '/home/saulius/struct/CIF-dictionaries/cif_core.dic'
dictionary named 'cif_core.dic' version 2.4.1 from 2010-06-29.

Automatic conversion script
Id: cif_fix_enum 1527 2010-12-29 10:47:43Z saulius 
;
_cod_database_code 4307022

loop_
_symmetry_equiv_pos_as_xyz
'x, y, z'
'-x, -y, -z'

loop_
_atom_site_label
_atom_site_type_symbol
_atom_site_fract_x
_atom_site_fract_y
_atom_site_fract_z
_atom_site_U_iso_or_equiv
_atom_site_adp_type
_atom_site_occupancy
_atom_site_symmetry_multiplicity
_atom_site_calc_flag
_atom_site_refinement_flags
_atom_site_disorder_assembly
_atom_site_disorder_group
Cu1 Cu 0.20675(2) 0.32602(2) 0.11957(2) 0.01594(9) Uani 1 1 d . . .
Cu2 Cu 0.69361(2) 0.82677(2) 0.38125(2) 0.01597(9) Uani 1 1 d . . .
Cl1 Cl 0.5513(2) 0.13060(12) 0.28049(9) 0.1522(10) Uani 1 1 d . . .
Cl2 Cl 0.62965(9) 0.30238(9) 0.21544(11) 0.0877(5) Uani 1 1 d . . .
Cl3 Cl 0.12603(10) 0.63894(8) 0.22548(7) 0.0712(4) Uani 1 1 d . . .
Cl4 Cl 0.10975(8) 0.80963(8) 0.29221(8) 0.0682(4) Uani 1 1 d . . .
F1 F 0.78830(11) 0.33882(12) 0.42785(11) 0.0304(4) Uani 1 1 d . . .
F2 F 0.81662(12) 0.33686(13) 0.55292(11) 0.0331(5) Uani 1 1 d . . .
F3 F 0.90156(10) 0.43947(11) 0.48115(10) 0.0203(4) Uani 1 1 d . . .
F4 F 0.75096(10) 0.44922(12) 0.50120(10) 0.0264(4) Uani 1 1 d . . .
F5 F 0.30569(12) 0.85111(14) -0.06757(11) 0.0367(5) Uani 1 1 d . . .
F6 F 0.27443(12) 0.83591(12) 0.05553(11) 0.0316(4) Uani 1 1 d . . .
F7 F 0.39467(10) 0.93722(11) 0.01803(10) 0.0220(4) Uani 1 1 d . . .
F8 F 0.24743(11) 0.95980(13) -0.00529(11) 0.0298(4) Uani 1 1 d . . .
N1 N 0.18396(15) 0.38638(15) 0.22055(14) 0.0162(5) Uani 1 1 d . . .
N2 N 0.06327(14) 0.28901(15) 0.11305(14) 0.0144(5) Uani 1 1 d . . .
N3 N 0.29598(14) 0.23241(15) 0.10691(13) 0.0148(5) Uani 1 1 d . . .
N4 N 0.28317(14) 0.39666(15) 0.03456(13) 0.0137(5) Uani 1 1 d . . .
N5 N 0.78740(14) 0.73549(15) 0.39139(13) 0.0140(5) Uani 1 1 d . . .
N6 N 0.77551(14) 0.90007(15) 0.46487(14) 0.0143(5) Uani 1 1 d . . .
N7 N 0.66055(14) 0.88275(14) 0.27923(14) 0.0138(5) Uani 1 1 d . . .
N8 N 0.55081(14) 0.78442(14) 0.38731(14) 0.0134(5) Uani 1 1 d . . .
C1 C 0.2398(2) 0.43115(18) 0.27318(17) 0.0191(6) Uani 1 1 d . . .
C2 C 0.2059(2) 0.4555(2) 0.34223(18) 0.0261(7) Uani 1 1 d . . .
H2 H 0.2469 0.4856 0.3790 0.031 Uiso 1 1 calc R . .
C3 C 0.1148(2) 0.4359(2) 0.35606(18) 0.0272(7) Uani 1 1 d . . .
H3 H 0.0923 0.4520 0.4026 0.033 Uiso 1 1 calc R . .
C4 C 0.0542(2) 0.3919(2) 0.30179(17) 0.0226(7) Uani 1 1 d . . .
C5 C -0.0416(2) 0.3728(2) 0.31475(19) 0.0261(7) Uani 1 1 d . . .
H5 H -0.0651 0.3914 0.3602 0.031 Uiso 1 1 calc R . .
C6 C -0.09886(19) 0.3289(2) 0.26342(19) 0.0238(7) Uani 1 1 d . . .
H6 H -0.1626 0.3162 0.2730 0.029 Uiso 1 1 calc R . .
C7 C -0.06525(19) 0.30085(19) 0.19422(18) 0.0206(7) Uani 1 1 d . . .
C8 C -0.12490(19) 0.25574(19) 0.13985(18) 0.0217(7) Uani 1 1 d . . .
H8 H -0.1890 0.2437 0.1482 0.026 Uiso 1 1 calc R . .
C9 C -0.09089(18) 0.22936(19) 0.07523(19) 0.0205(7) Uani 1 1 d . . .
H9 H -0.1313 0.1991 0.0382 0.025 Uiso 1 1 calc R . .
C10 C 0.00396(18) 0.24649(18) 0.06266(18) 0.0182(6) Uani 1 1 d . . .
C11 C 0.02951(18) 0.31758(18) 0.17878(17) 0.0170(6) Uani 1 1 d . . .
C12 C 0.09103(18) 0.36622(19) 0.23388(17) 0.0179(6) Uani 1 1 d . . .
C13 C 0.34154(19) 0.46120(19) 0.25733(17) 0.0187(6) Uani 1 1 d . . .
C14 C 0.3948(2) 0.5101(2) 0.32342(18) 0.0258(7) Uani 1 1 d . . .
H14A H 0.3915 0.4702 0.3664 0.039 Uiso 1 1 calc R . .
H14B H 0.3679 0.5634 0.3361 0.039 Uiso 1 1 calc R . .
H14C H 0.4591 0.5279 0.3101 0.039 Uiso 1 1 calc R . .
C15 C 0.3894(2) 0.3817(2) 0.2370(2) 0.0281(7) Uani 1 1 d . . .
H15A H 0.3592 0.3510 0.1928 0.042 Uiso 1 1 calc R . .
H15B H 0.3858 0.3401 0.2787 0.042 Uiso 1 1 calc R . .
H15C H 0.4539 0.4032 0.2264 0.042 Uiso 1 1 calc R . .
C16 C 0.3495(2) 0.5276(2) 0.19271(19) 0.0264(7) Uani 1 1 d . . .
H16A H 0.4145 0.5478 0.1828 0.040 Uiso 1 1 calc R . .
H16B H 0.3201 0.5791 0.2060 0.040 Uiso 1 1 calc R . .
H16C H 0.3192 0.4981 0.1480 0.040 Uiso 1 1 calc R . .
C17 C 0.03381(19) 0.2123(2) -0.01347(18) 0.0205(6) Uani 1 1 d . . .
C18 C 0.1344(2) 0.2309(3) -0.0277(2) 0.0385(9) Uani 1 1 d . . .
H18A H 0.1677 0.2022 0.0106 0.058 Uiso 1 1 calc R . .
H18B H 0.1551 0.2956 -0.0262 0.058 Uiso 1 1 calc R . .
H18C H 0.1462 0.2070 -0.0768 0.058 Uiso 1 1 calc R . .
C19 C -0.0009(2) 0.1135(2) -0.0209(2) 0.0393(9) Uani 1 1 d . . .
H19A H 0.0126 0.0926 -0.0706 0.059 Uiso 1 1 calc R . .
H19B H -0.0674 0.1026 -0.0137 0.059 Uiso 1 1 calc R . .
H19C H 0.0294 0.0812 0.0169 0.059 Uiso 1 1 calc R . .
C20 C -0.0148(2) 0.2611(2) -0.0755(2) 0.0381(8) Uani 1 1 d . . .
H20A H 0.0015 0.3260 -0.0686 0.057 Uiso 1 1 calc R . .
H20B H -0.0814 0.2442 -0.0723 0.057 Uiso 1 1 calc R . .
H20C H 0.0051 0.2438 -0.1245 0.057 Uiso 1 1 calc R . .
C21 C 0.30091(18) 0.15314(18) 0.13796(16) 0.0159(6) Uani 1 1 d . . .
C22 C 0.3694(2) 0.1029(2) 0.1174(2) 0.0253(7) Uani 1 1 d . . .
H22 H 0.3710 0.0461 0.1390 0.030 Uiso 1 1 calc R . .
C23 C 0.4332(2) 0.1348(2) 0.06676(19) 0.0250(7) Uani 1 1 d . . .
H23 H 0.4789 0.1004 0.0529 0.030 Uiso 1 1 calc R . .
C24 C 0.43116(18) 0.21853(19) 0.03536(18) 0.0192(6) Uani 1 1 d . . .
C25 C 0.49906(19) 0.2539(2) -0.01669(18) 0.0224(7) Uani 1 1 d . . .
H25 H 0.5472 0.2214 -0.0283 0.027 Uiso 1 1 calc R . .
C26 C 0.49521(19) 0.3326(2) -0.04922(18) 0.0217(7) Uani 1 1 d . . .
H26 H 0.5408 0.3559 -0.0835 0.026 Uiso 1 1 calc R . .
C27 C 0.42219(18) 0.38162(18) -0.03235(17) 0.0160(6) Uani 1 1 d . . .
C28 C 0.41727(18) 0.4634(2) -0.06729(18) 0.0213(7) Uani 1 1 d . . .
H28 H 0.4633 0.4874 -0.1009 0.026 Uiso 1 1 calc R . .
C29 C 0.34620(18) 0.50818(19) -0.05273(18) 0.0203(6) Uani 1 1 d . . .
H29 H 0.3419 0.5630 -0.0769 0.024 Uiso 1 1 calc R . .
C30 C 0.27887(18) 0.47298(18) -0.00154(17) 0.0164(6) Uani 1 1 d . . .
C31 C 0.35403(17) 0.34970(18) 0.01851(16) 0.0147(6) Uani 1 1 d . . .
C32 C 0.35979(17) 0.26540(18) 0.05520(16) 0.0146(6) Uani 1 1 d . . .
C33 C 0.23255(19) 0.11279(19) 0.19668(18) 0.0214(7) Uani 1 1 d . . .
C34 C 0.2552(3) 0.0264(3) 0.2283(3) 0.0546(12) Uani 1 1 d . . .
H34A H 0.3144 0.0380 0.2550 0.082 Uiso 1 1 calc R . .
H34B H 0.2584 -0.0165 0.1876 0.082 Uiso 1 1 calc R . .
H34C H 0.2073 0.0017 0.2627 0.082 Uiso 1 1 calc R . .
C35 C 0.2253(4) 0.1773(3) 0.2594(2) 0.0637(14) Uani 1 1 d . . .
H35A H 0.1776 0.1511 0.2933 0.096 Uiso 1 1 calc R . .
H35B H 0.2093 0.2330 0.2392 0.096 Uiso 1 1 calc R . .
H35C H 0.2842 0.1900 0.2866 0.096 Uiso 1 1 calc R . .
C36 C 0.1384(3) 0.0905(3) 0.1564(3) 0.0570(12) Uani 1 1 d . . .
H36A H 0.0924 0.0643 0.1918 0.086 Uiso 1 1 calc R . .
H36B H 0.1423 0.0477 0.1158 0.086 Uiso 1 1 calc R . .
H36C H 0.1205 0.1453 0.1360 0.086 Uiso 1 1 calc R . .
C37 C 0.19974(18) 0.52846(18) 0.00668(18) 0.0180(6) Uani 1 1 d . . .
C38 C 0.12887(19) 0.49238(19) 0.06352(17) 0.0196(6) Uani 1 1 d . . .
H38A H 0.0829 0.5325 0.0672 0.029 Uiso 1 1 calc R . .
H38B H 0.1592 0.4887 0.1122 0.029 Uiso 1 1 calc R . .
H38C H 0.0987 0.4327 0.0478 0.029 Uiso 1 1 calc R . .
C39 C 0.24006(19) 0.62533(18) 0.02887(19) 0.0212(7) Uani 1 1 d . . .
H39A H 0.1902 0.6608 0.0335 0.032 Uiso 1 1 calc R . .
H39B H 0.2822 0.6512 -0.0095 0.032 Uiso 1 1 calc R . .
H39C H 0.2734 0.6256 0.0767 0.032 Uiso 1 1 calc R . .
C40 C 0.15000(19) 0.5284(2) -0.06929(18) 0.0222(7) Uani 1 1 d . . .
H40A H 0.1293 0.4667 -0.0859 0.033 Uiso 1 1 calc R . .
H40B H 0.1921 0.5590 -0.1057 0.033 Uiso 1 1 calc R . .
H40C H 0.0969 0.5597 -0.0648 0.033 Uiso 1 1 calc R . .
C41 C 0.79336(18) 0.65533(19) 0.36033(16) 0.0155(6) Uani 1 1 d . . .
C42 C 0.85995(18) 0.60381(18) 0.38541(18) 0.0185(6) Uani 1 1 d . . .
H42 H 0.8600 0.5458 0.3648 0.022 Uiso 1 1 calc R . .
C43 C 0.92366(18) 0.63588(19) 0.43836(18) 0.0204(7) Uani 1 1 d . . .
H43 H 0.9685 0.6009 0.4544 0.025 Uiso 1 1 calc R . .
C44 C 0.92280(18) 0.72104(19) 0.46925(17) 0.0174(6) Uani 1 1 d . . .
C45 C 0.99212(18) 0.7577(2) 0.52218(18) 0.0216(7) Uani 1 1 d . . .
H45 H 1.0398 0.7250 0.5359 0.026 Uiso 1 1 calc R . .
C46 C 0.98978(19) 0.8384(2) 0.55243(19) 0.0250(7) Uani 1 1 d . . .
H46 H 1.0369 0.8632 0.5867 0.030 Uiso 1 1 calc R . .
C47 C 0.91781(18) 0.8876(2) 0.53402(18) 0.0210(7) Uani 1 1 d . . .
C48 C 0.91462(19) 0.9716(2) 0.56727(19) 0.0246(7) Uani 1 1 d . . .
H48 H 0.9617 0.9972 0.6014 0.030 Uiso 1 1 calc R . .
C49 C 0.84364(19) 1.0156(2) 0.55007(18) 0.0230(7) Uani 1 1 d . . .
H49 H 0.8417 1.0725 0.5722 0.028 Uiso 1 1 calc R . .
C50 C 0.77247(18) 0.97848(19) 0.49993(17) 0.0181(6) Uani 1 1 d . . .
C51 C 0.84775(17) 0.85425(18) 0.48150(17) 0.0154(6) Uani 1 1 d . . .
C52 C 0.85133(17) 0.76828(18) 0.44646(16) 0.0146(6) Uani 1 1 d . . .
C53 C 0.73290(18) 0.61504(19) 0.29380(18) 0.0195(6) Uani 1 1 d . . .
C54 C 0.6842(2) 0.5200(2) 0.3149(2) 0.0298(7) Uani 1 1 d . . .
H54A H 0.7305 0.4820 0.3270 0.045 Uiso 1 1 calc R . .
H54B H 0.6458 0.4936 0.2727 0.045 Uiso 1 1 calc R . .
H54C H 0.6457 0.5245 0.3582 0.045 Uiso 1 1 calc R . .
C55 C 0.7976(2) 0.6065(2) 0.22897(18) 0.0287(7) Uani 1 1 d . . .
H55A H 0.8314 0.6656 0.2175 0.043 Uiso 1 1 calc R . .
H55B H 0.7615 0.5822 0.1850 0.043 Uiso 1 1 calc R . .
H55C H 0.8410 0.5664 0.2431 0.043 Uiso 1 1 calc R . .
C56 C 0.6606(2) 0.6693(2) 0.26777(18) 0.0249(7) Uani 1 1 d . . .
H56A H 0.6182 0.6748 0.3083 0.037 Uiso 1 1 calc R . .
H56B H 0.6265 0.6393 0.2249 0.037 Uiso 1 1 calc R . .
H56C H 0.6902 0.7290 0.2533 0.037 Uiso 1 1 calc R . .
C57 C 0.69357(19) 1.03259(19) 0.49059(18) 0.0196(6) Uani 1 1 d . . .
C58 C 0.61787(19) 0.9941(2) 0.4356(2) 0.0255(7) Uani 1 1 d . . .
H58A H 0.6437 0.9899 0.3861 0.038 Uiso 1 1 calc R . .
H58B H 0.5708 1.0332 0.4336 0.038 Uiso 1 1 calc R . .
H58C H 0.5904 0.9344 0.4516 0.038 Uiso 1 1 calc R . .
C59 C 0.7316(2) 1.12872(19) 0.46651(19) 0.0244(7) Uani 1 1 d . . .
H59A H 0.7658 1.1265 0.4205 0.037 Uiso 1 1 calc R . .
H59B H 0.7724 1.1585 0.5059 0.037 Uiso 1 1 calc R . .
H59C H 0.6805 1.1621 0.4578 0.037 Uiso 1 1 calc R . .
C60 C 0.6500(2) 1.0370(2) 0.56788(18) 0.0256(7) Uani 1 1 d . . .
H60A H 0.5959 1.0671 0.5635 0.038 Uiso 1 1 calc R . .
H60B H 0.6948 1.0704 0.6028 0.038 Uiso 1 1 calc R . .
H60C H 0.6316 0.9762 0.5863 0.038 Uiso 1 1 calc R . .
C61 C 0.71080(18) 0.92727(18) 0.22560(17) 0.0171(6) Uani 1 1 d . . .
C62 C 0.67020(19) 0.9491(2) 0.15831(18) 0.0226(7) Uani 1 1 d . . .
H62 H 0.7074 0.9792 0.1210 0.027 Uiso 1 1 calc R . .
C63 C 0.57842(19) 0.9277(2) 0.14589(18) 0.0237(7) Uani 1 1 d . . .
H63 H 0.5514 0.9430 0.1002 0.028 Uiso 1 1 calc R . .
C64 C 0.52391(18) 0.88305(19) 0.20098(17) 0.0183(6) Uani 1 1 d . . .
C65 C 0.42646(18) 0.86055(19) 0.18912(17) 0.0206(6) Uani 1 1 d . . .
H65 H 0.3989 0.8762 0.1438 0.025 Uiso 1 1 calc R . .
C66 C 0.37421(19) 0.8175(2) 0.24178(18) 0.0204(6) Uani 1 1 d . . .
H66 H 0.3097 0.8038 0.2340 0.025 Uiso 1 1 calc R . .
C67 C 0.41525(18) 0.79195(18) 0.30979(17) 0.0160(6) Uani 1 1 d . . .
C68 C 0.36084(18) 0.74656(18) 0.36479(17) 0.0184(6) Uani 1 1 d . . .
H68 H 0.2962 0.7335 0.3576 0.022 Uiso 1 1 calc R . .
C69 C 0.40089(18) 0.72125(19) 0.42843(17) 0.0172(6) Uani 1 1 d . . .
H69 H 0.3639 0.6917 0.4662 0.021 Uiso 1 1 calc R . .
C70 C 0.49725(18) 0.73868(18) 0.43858(16) 0.0148(6) Uani 1 1 d . . .
C71 C 0.51098(17) 0.81178(18) 0.32356(16) 0.0152(6) Uani 1 1 d . . .
C72 C 0.56763(17) 0.86024(18) 0.26738(17) 0.0152(6) Uani 1 1 d . . .
C73 C 0.81494(19) 0.9565(2) 0.23836(17) 0.0198(6) Uani 1 1 d . . .
C74 C 0.8300(2) 1.0224(2) 0.3040(2) 0.0320(8) Uani 1 1 d . . .
H74A H 0.8070 0.9921 0.3495 0.048 Uiso 1 1 calc R . .
H74B H 0.7969 1.0727 0.2942 0.048 Uiso 1 1 calc R . .
H74C H 0.8957 1.0447 0.3105 0.048 Uiso 1 1 calc R . .
C75 C 0.8624(2) 0.8752(2) 0.2526(2) 0.0294(8) Uani 1 1 d . . .
H75A H 0.8544 0.8357 0.2087 0.044 Uiso 1 1 calc R . .
H75B H 0.8353 0.8427 0.2958 0.044 Uiso 1 1 calc R . .
H75C H 0.9280 0.8950 0.2625 0.044 Uiso 1 1 calc R . .
C76 C 0.8590(2) 1.0046(2) 0.16996(19) 0.0271(7) Uani 1 1 d . . .
H76A H 0.9248 1.0231 0.1799 0.041 Uiso 1 1 calc R . .
H76B H 0.8301 1.0574 0.1595 0.041 Uiso 1 1 calc R . .
H76C H 0.8503 0.9639 0.1268 0.041 Uiso 1 1 calc R . .
C77 C 0.53985(18) 0.7023(2) 0.50830(17) 0.0207(7) Uani 1 1 d . . .
C78 C 0.5985(2) 0.7776(3) 0.55203(19) 0.0415(10) Uani 1 1 d . . .
H78A H 0.5593 0.8191 0.5710 0.062 Uiso 1 1 calc R . .
H78B H 0.6445 0.8097 0.5193 0.062 Uiso 1 1 calc R . .
H78C H 0.6294 0.7526 0.5939 0.062 Uiso 1 1 calc R . .
C79 C 0.5972(2) 0.6316(2) 0.4816(2) 0.0378(9) Uani 1 1 d . . .
H79A H 0.6423 0.6586 0.4459 0.057 Uiso 1 1 calc R . .
H79B H 0.5566 0.5816 0.4577 0.057 Uiso 1 1 calc R . .
H79C H 0.6291 0.6097 0.5245 0.057 Uiso 1 1 calc R . .
C80 C 0.46731(19) 0.6569(2) 0.56131(17) 0.0239(7) Uani 1 1 d . . .
H80A H 0.4978 0.6349 0.6049 0.036 Uiso 1 1 calc R . .
H80B H 0.4293 0.6067 0.5355 0.036 Uiso 1 1 calc R . .
H80C H 0.4285 0.7002 0.5775 0.036 Uiso 1 1 calc R . .
C81 C 0.5963(5) 0.1916(4) 0.2154(5) 0.163(4) Uani 1 1 d . . .
H81A H 0.5528 0.1792 0.1726 0.195 Uiso 1 1 calc R . .
H81B H 0.6514 0.1657 0.2018 0.195 Uiso 1 1 calc R . .
C82 C 0.0752(2) 0.6928(3) 0.2973(2) 0.0490(11) Uani 1 1 d . . .
H82A H 0.0940 0.6712 0.3463 0.059 Uiso 1 1 calc R . .
H82B H 0.0075 0.6787 0.2924 0.059 Uiso 1 1 calc R . .
B1 B 0.8136(2) 0.3914(2) 0.4901(2) 0.0184(7) Uani 1 1 d . . .
B2 B 0.3057(2) 0.8957(2) 0.0005(2) 0.0194(7) Uani 1 1 d . . .

loop_
_atom_site_aniso_label
_atom_site_aniso_U_11
_atom_site_aniso_U_22
_atom_site_aniso_U_33
_atom_site_aniso_U_23
_atom_site_aniso_U_13
_atom_site_aniso_U_12
Cu1 0.01720(18) 0.01735(19) 0.01400(19) -0.00129(15) 0.00308(14) 0.00465(14)
Cu2 0.01524(18) 0.01753(18) 0.01548(19) -0.00059(15) -0.00271(14) 0.00407(14)
Cl1 0.337(3) 0.0875(12) 0.0432(9) 0.0106(9) 0.0120(14) 0.0668(16)
Cl2 0.0693(8) 0.0685(8) 0.1318(14) -0.0111(9) 0.0291(8) 0.0285(7)
Cl3 0.1293(11) 0.0506(7) 0.0416(6) -0.0093(5) -0.0089(7) 0.0403(7)
Cl4 0.0709(7) 0.0614(7) 0.0788(9) -0.0327(7) -0.0283(6) 0.0363(6)
F1 0.0271(9) 0.0318(10) 0.0307(11) -0.0148(9) -0.0002(8) 0.0004(8)
F2 0.0295(9) 0.0392(11) 0.0303(11) 0.0176(9) 0.0048(8) 0.0032(8)
F3 0.0160(8) 0.0209(9) 0.0237(10) 0.0011(8) 0.0010(7) 0.0019(6)
F4 0.0192(8) 0.0330(10) 0.0285(11) -0.0058(9) 0.0018(7) 0.0092(7)
F5 0.0343(10) 0.0474(12) 0.0265(11) -0.0138(10) -0.0022(8) 0.0016(9)
F6 0.0330(10) 0.0283(10) 0.0302(11) 0.0114(9) -0.0043(8) -0.0054(8)
F7 0.0168(8) 0.0209(9) 0.0286(11) -0.0013(8) 0.0009(7) 0.0034(6)
F8 0.0227(9) 0.0384(11) 0.0309(12) 0.0108(9) 0.0011(8) 0.0126(8)
N1 0.0213(12) 0.0144(12) 0.0131(13) 0.0004(10) 0.0025(10) 0.0027(9)
N2 0.0153(11) 0.0155(12) 0.0128(13) -0.0020(10) 0.0022(9) 0.0027(9)
N3 0.0172(11) 0.0155(12) 0.0119(13) -0.0025(10) -0.0006(9) 0.0030(9)
N4 0.0148(11) 0.0151(12) 0.0110(13) -0.0017(10) -0.0018(9) 0.0024(9)
N5 0.0140(11) 0.0139(11) 0.0138(14) 0.0002(10) 0.0006(9) 0.0015(9)
N6 0.0131(11) 0.0150(12) 0.0150(13) 0.0001(10) 0.0010(9) 0.0028(9)
N7 0.0167(11) 0.0112(11) 0.0139(13) -0.0007(10) 0.0010(9) 0.0036(9)
N8 0.0141(11) 0.0112(11) 0.0152(13) -0.0022(10) -0.0005(9) 0.0033(8)
C1 0.0315(16) 0.0127(14) 0.0139(16) 0.0005(12) -0.0010(13) 0.0065(11)
C2 0.0356(17) 0.0254(16) 0.0172(17) -0.0024(14) 0.0005(14) 0.0043(13)
C3 0.0427(19) 0.0267(17) 0.0127(16) -0.0032(13) 0.0066(14) 0.0063(14)
C4 0.0335(16) 0.0180(15) 0.0179(16) 0.0015(13) 0.0057(13) 0.0083(12)
C5 0.0336(17) 0.0263(17) 0.0208(18) 0.0023(14) 0.0118(14) 0.0106(13)
C6 0.0199(14) 0.0279(16) 0.0250(18) 0.0028(15) 0.0110(13) 0.0069(12)
C7 0.0234(15) 0.0164(14) 0.0235(18) 0.0035(13) 0.0073(13) 0.0066(11)
C8 0.0179(14) 0.0199(15) 0.0285(19) 0.0033(14) 0.0057(13) 0.0060(11)
C9 0.0177(14) 0.0159(14) 0.0276(18) 0.0012(13) -0.0036(12) 0.0021(11)
C10 0.0226(14) 0.0107(13) 0.0224(18) 0.0015(13) 0.0014(12) 0.0063(11)
C11 0.0225(14) 0.0119(13) 0.0179(16) 0.0020(12) 0.0046(12) 0.0062(11)
C12 0.0230(14) 0.0144(14) 0.0173(16) -0.0003(13) 0.0033(12) 0.0056(11)
C13 0.0222(14) 0.0180(14) 0.0157(16) -0.0048(13) -0.0026(12) 0.0034(11)
C14 0.0325(17) 0.0246(16) 0.0198(17) -0.0042(14) -0.0041(14) 0.0039(13)
C15 0.0284(16) 0.0258(17) 0.0312(19) -0.0127(15) -0.0051(14) 0.0088(13)
C16 0.0260(16) 0.0286(17) 0.0233(18) 0.0042(14) 0.0003(13) 0.0002(13)
C17 0.0213(14) 0.0194(15) 0.0212(17) -0.0088(13) -0.0024(12) 0.0057(11)
C18 0.0339(18) 0.049(2) 0.029(2) -0.0176(18) 0.0034(15) -0.0037(16)
C19 0.041(2) 0.034(2) 0.042(2) -0.0115(18) 0.0036(17) 0.0060(15)
C20 0.047(2) 0.041(2) 0.0284(19) -0.0035(17) -0.0005(16) 0.0138(16)
C21 0.0206(14) 0.0139(13) 0.0130(15) -0.0004(12) -0.0013(11) 0.0026(11)
C22 0.0332(17) 0.0166(15) 0.0276(19) 0.0035(14) 0.0035(14) 0.0085(12)
C23 0.0315(16) 0.0180(15) 0.0291(19) 0.0018(14) 0.0077(14) 0.0142(12)
C24 0.0184(14) 0.0183(14) 0.0215(17) -0.0021(13) 0.0008(12) 0.0047(11)
C25 0.0172(14) 0.0257(16) 0.0260(18) -0.0003(14) 0.0057(12) 0.0076(12)
C26 0.0201(14) 0.0262(16) 0.0199(17) 0.0010(14) 0.0052(12) 0.0066(12)
C27 0.0174(13) 0.0171(14) 0.0133(15) -0.0028(12) -0.0001(11) 0.0018(11)
C28 0.0175(14) 0.0243(16) 0.0211(17) 0.0012(14) 0.0046(12) -0.0002(11)
C29 0.0227(15) 0.0155(14) 0.0231(18) 0.0037(13) 0.0026(12) 0.0037(11)
C30 0.0193(14) 0.0135(14) 0.0165(16) -0.0044(12) -0.0034(12) 0.0037(11)
C31 0.0147(13) 0.0152(14) 0.0138(15) -0.0050(12) -0.0016(11) 0.0016(10)
C32 0.0172(13) 0.0132(13) 0.0139(15) -0.0032(12) -0.0028(11) 0.0043(10)
C33 0.0252(15) 0.0172(15) 0.0234(17) 0.0024(13) 0.0059(13) 0.0078(12)
C34 0.069(3) 0.041(2) 0.060(3) 0.024(2) 0.027(2) 0.024(2)
C35 0.119(4) 0.032(2) 0.042(3) 0.0067(19) 0.045(3) 0.013(2)
C36 0.043(2) 0.059(3) 0.068(3) 0.020(2) 0.005(2) 0.0023(19)
C37 0.0189(14) 0.0133(14) 0.0230(18) -0.0002(13) -0.0020(12) 0.0068(11)
C38 0.0237(14) 0.0184(15) 0.0192(17) 0.0008(13) 0.0036(12) 0.0104(11)
C39 0.0238(15) 0.0146(14) 0.0255(18) -0.0026(13) -0.0019(13) 0.0046(11)
C40 0.0206(14) 0.0232(16) 0.0236(18) 0.0004(14) 0.0009(12) 0.0054(12)
C41 0.0165(13) 0.0175(14) 0.0126(15) 0.0029(12) 0.0044(11) 0.0024(11)
C42 0.0260(15) 0.0125(13) 0.0186(16) 0.0013(13) 0.0043(13) 0.0071(11)
C43 0.0164(14) 0.0217(15) 0.0245(18) 0.0042(14) 0.0002(12) 0.0068(11)
C44 0.0158(13) 0.0222(15) 0.0150(16) 0.0034(13) 0.0006(11) 0.0052(11)
C45 0.0165(14) 0.0250(16) 0.0242(18) 0.0018(14) -0.0038(12) 0.0069(11)
C46 0.0179(14) 0.0301(17) 0.0270(19) -0.0042(15) -0.0105(13) 0.0054(12)
C47 0.0169(14) 0.0211(15) 0.0242(18) -0.0039(14) -0.0025(12) 0.0010(11)
C48 0.0226(15) 0.0248(16) 0.0252(19) -0.0085(14) -0.0053(13) 0.0011(12)
C49 0.0261(15) 0.0204(15) 0.0218(18) -0.0079(14) 0.0001(13) 0.0017(12)
C50 0.0190(14) 0.0153(14) 0.0200(17) -0.0005(13) 0.0032(12) 0.0022(11)
C51 0.0161(13) 0.0146(14) 0.0158(16) 0.0037(12) 0.0016(11) 0.0023(10)
C52 0.0113(12) 0.0170(14) 0.0149(15) 0.0035(12) 0.0015(11) -0.0002(10)
C53 0.0200(14) 0.0177(15) 0.0214(17) -0.0067(13) -0.0007(12) 0.0051(11)
C54 0.0338(17) 0.0179(16) 0.037(2) -0.0058(14) -0.0080(15) 0.0024(13)
C55 0.0362(17) 0.0337(18) 0.0188(16) -0.0113(14) -0.0030(14) 0.0147(14)
C56 0.0293(16) 0.0247(16) 0.0218(17) -0.0075(14) -0.0106(13) 0.0095(13)
C57 0.0245(15) 0.0146(14) 0.0203(17) -0.0053(13) 0.0030(12) 0.0051(11)
C58 0.0209(15) 0.0232(16) 0.034(2) -0.0088(15) -0.0042(13) 0.0101(12)
C59 0.0314(16) 0.0139(14) 0.0282(19) -0.0047(13) 0.0010(14) 0.0044(12)
C60 0.0286(16) 0.0237(16) 0.0244(18) -0.0088(14) 0.0025(13) 0.0043(13)
C61 0.0221(14) 0.0143(13) 0.0157(16) -0.0024(12) 0.0010(12) 0.0056(11)
C62 0.0225(15) 0.0254(16) 0.0190(17) 0.0086(14) 0.0033(13) 0.0000(12)
C63 0.0287(16) 0.0259(16) 0.0174(17) 0.0072(13) -0.0051(13) 0.0076(12)
C64 0.0211(14) 0.0185(14) 0.0157(16) 0.0020(13) 0.0005(12) 0.0042(11)
C65 0.0222(14) 0.0238(16) 0.0170(16) -0.0004(13) -0.0062(12) 0.0078(12)
C66 0.0164(14) 0.0234(15) 0.0219(17) -0.0023(13) -0.0055(12) 0.0051(11)
C67 0.0181(13) 0.0146(14) 0.0167(16) -0.0038(12) -0.0024(11) 0.0072(11)
C68 0.0135(13) 0.0176(14) 0.0243(18) -0.0042(13) -0.0008(12) 0.0032(10)
C69 0.0154(13) 0.0177(14) 0.0185(16) 0.0005(12) 0.0036(11) 0.0016(11)
C70 0.0214(14) 0.0129(13) 0.0104(15) -0.0047(12) -0.0014(11) 0.0039(11)
C71 0.0185(13) 0.0126(13) 0.0158(16) -0.0036(12) -0.0031(11) 0.0069(10)
C72 0.0179(13) 0.0126(13) 0.0162(15) -0.0031(12) -0.0013(11) 0.0064(10)
C73 0.0198(14) 0.0224(15) 0.0162(16) 0.0016(13) 0.0015(12) 0.0007(12)
C74 0.0262(16) 0.039(2) 0.0261(19) -0.0054(16) 0.0033(14) -0.0098(14)
C75 0.0186(15) 0.0364(19) 0.034(2) 0.0112(16) 0.0029(14) 0.0073(13)
C76 0.0221(15) 0.0317(17) 0.0276(18) 0.0076(15) 0.0049(13) 0.0032(13)
C77 0.0154(14) 0.0272(16) 0.0181(17) 0.0066(14) -0.0008(12) -0.0015(11)
C78 0.042(2) 0.054(2) 0.0186(18) 0.0085(17) -0.0098(15) -0.0201(17)
C79 0.0317(18) 0.048(2) 0.039(2) 0.0273(18) 0.0157(16) 0.0210(16)
C80 0.0265(15) 0.0264(16) 0.0187(16) 0.0059(13) 0.0020(13) 0.0036(12)
C81 0.194(7) 0.107(5) 0.154(7) -0.079(5) 0.133(6) -0.096(5)
C82 0.0320(19) 0.089(3) 0.0189(18) 0.002(2) 0.0039(15) -0.014(2)
B1 0.0177(15) 0.0189(17) 0.0180(18) -0.0007(15) -0.0011(13) 0.0013(12)
B2 0.0188(16) 0.0225(17) 0.0166(18) 0.0037(15) -0.0010(13) 0.0019(13)

loop_
_atom_type_symbol
_atom_type_description
_atom_type_scat_dispersion_real
_atom_type_scat_dispersion_imag
_atom_type_scat_source
C C 0.0033 0.0016 'International Tables Vol C Tables 4.2.6.8 and 6.1.1.4'
H H 0.0000 0.0000 'International Tables Vol C Tables 4.2.6.8 and 6.1.1.4'
B B 0.0013 0.0007 'International Tables Vol C Tables 4.2.6.8 and 6.1.1.4'
N N 0.0061 0.0033 'International Tables Vol C Tables 4.2.6.8 and 6.1.1.4'
F F 0.0171 0.0103 'International Tables Vol C Tables 4.2.6.8 and 6.1.1.4'
Cu Cu 0.3201 1.2651 'International Tables Vol C Tables 4.2.6.8 and 6.1.1.4'
Cl Cl 0.1484 0.1585 'International Tables Vol C Tables 4.2.6.8 and 6.1.1.4'

loop_
_geom_angle_atom_site_label_1
_geom_angle_atom_site_label_2
_geom_angle_atom_site_label_3
_geom_angle
_geom_angle_site_symmetry_1
_geom_angle_site_symmetry_3
_geom_angle_publ_flag
N1 Cu1 N3 124.06(9) . . ?
N1 Cu1 N2 85.48(9) . . ?
N3 Cu1 N2 121.86(8) . . ?
N1 Cu1 N4 121.99(9) . . ?
N3 Cu1 N4 85.11(9) . . ?
N2 Cu1 N4 123.10(9) . . ?
N7 Cu2 N6 122.92(9) . . ?
N7 Cu2 N5 123.26(9) . . ?
N6 Cu2 N5 84.82(9) . . ?
N7 Cu2 N8 84.53(9) . . ?
N6 Cu2 N8 124.93(9) . . ?
N5 Cu2 N8 121.37(8) . . ?
C1 N1 C12 119.0(3) . . ?
C1 N1 Cu1 133.60(19) . . ?
C12 N1 Cu1 107.16(18) . . ?
C10 N2 C11 118.5(2) . . ?
C10 N2 Cu1 135.0(2) . . ?
C11 N2 Cu1 106.54(17) . . ?
C21 N3 C32 119.2(2) . . ?
C21 N3 Cu1 133.25(19) . . ?
C32 N3 Cu1 107.53(17) . . ?
C30 N4 C31 118.4(2) . . ?
C30 N4 Cu1 134.84(19) . . ?
C31 N4 Cu1 106.73(17) . . ?
C41 N5 C52 118.1(2) . . ?
C41 N5 Cu2 134.39(19) . . ?
C52 N5 Cu2 107.37(17) . . ?
C50 N6 C51 118.7(2) . . ?
C50 N6 Cu2 133.76(19) . . ?
C51 N6 Cu2 107.51(18) . . ?
C61 N7 C72 118.6(2) . . ?
C61 N7 Cu2 133.77(18) . . ?
C72 N7 Cu2 107.44(17) . . ?
C70 N8 C71 119.3(2) . . ?
C70 N8 Cu2 133.26(19) . . ?
C71 N8 Cu2 107.47(17) . . ?
N1 C1 C2 121.5(3) . . ?
N1 C1 C13 120.0(3) . . ?
C2 C1 C13 118.4(3) . . ?
C3 C2 C1 120.1(3) . . ?
C2 C3 C4 120.1(3) . . ?
C3 C4 C12 118.2(3) . . ?
C3 C4 C5 120.8(3) . . ?
C12 C4 C5 121.0(3) . . ?
C6 C5 C4 120.5(3) . . ?
C5 C6 C7 120.8(3) . . ?
C8 C7 C11 117.9(3) . . ?
C8 C7 C6 121.2(3) . . ?
C11 C7 C6 120.9(3) . . ?
C9 C8 C7 119.8(3) . . ?
C8 C9 C10 120.4(3) . . ?
N2 C10 C9 121.8(3) . . ?
N2 C10 C17 123.0(2) . . ?
C9 C10 C17 115.1(3) . . ?
N2 C11 C7 121.6(3) . . ?
N2 C11 C12 120.3(2) . . ?
C7 C11 C12 118.1(3) . . ?
N1 C12 C4 121.1(3) . . ?
N1 C12 C11 120.3(3) . . ?
C4 C12 C11 118.6(2) . . ?
C14 C13 C15 107.4(2) . . ?
C14 C13 C1 113.0(3) . . ?
C15 C13 C1 111.5(2) . . ?
C14 C13 C16 106.4(2) . . ?
C15 C13 C16 109.4(3) . . ?
C1 C13 C16 109.0(2) . . ?
C18 C17 C19 110.3(3) . . ?
C18 C17 C10 115.6(2) . . ?
C19 C17 C10 108.9(3) . . ?
C18 C17 C20 106.8(3) . . ?
C19 C17 C20 107.9(3) . . ?
C10 C17 C20 107.0(2) . . ?
N3 C21 C22 120.8(3) . . ?
N3 C21 C33 122.0(2) . . ?
C22 C21 C33 117.3(3) . . ?
C23 C22 C21 120.7(3) . . ?
C22 C23 C24 119.6(3) . . ?
C23 C24 C32 118.2(3) . . ?
C23 C24 C25 120.2(3) . . ?
C32 C24 C25 121.6(3) . . ?
C26 C25 C24 120.4(3) . . ?
C25 C26 C27 120.0(3) . . ?
C28 C27 C31 118.3(3) . . ?
C28 C27 C26 120.0(3) . . ?
C31 C27 C26 121.7(3) . . ?
C29 C28 C27 119.7(3) . . ?
C28 C29 C30 119.9(3) . . ?
N4 C30 C29 121.9(3) . . ?
N4 C30 C37 123.8(2) . . ?
C29 C30 C37 114.3(2) . . ?
N4 C31 C27 121.8(3) . . ?
N4 C31 C32 120.0(2) . . ?
C27 C31 C32 118.2(2) . . ?
N3 C32 C24 121.5(2) . . ?
N3 C32 C31 120.4(2) . . ?
C24 C32 C31 118.1(3) . . ?
C35 C33 C34 109.2(3) . . ?
C35 C33 C36 108.9(3) . . ?
C34 C33 C36 107.0(3) . . ?
C35 C33 C21 112.0(3) . . ?
C34 C33 C21 113.0(3) . . ?
C36 C33 C21 106.6(3) . . ?
C38 C37 C40 107.6(2) . . ?
C38 C37 C39 108.5(3) . . ?
C40 C37 C39 109.1(2) . . ?
C38 C37 C30 114.4(2) . . ?
C40 C37 C30 107.8(2) . . ?
C39 C37 C30 109.3(2) . . ?
N5 C41 C42 121.2(3) . . ?
N5 C41 C53 123.6(2) . . ?
C42 C41 C53 115.2(3) . . ?
C43 C42 C41 121.0(3) . . ?
C42 C43 C44 119.4(3) . . ?
C43 C44 C52 118.0(3) . . ?
C43 C44 C45 120.2(3) . . ?
C52 C44 C45 121.8(3) . . ?
C46 C45 C44 119.7(3) . . ?
C45 C46 C47 121.1(3) . . ?
C48 C47 C51 117.9(3) . . ?
C48 C47 C46 120.8(3) . . ?
C51 C47 C46 121.3(3) . . ?
C49 C48 C47 119.3(3) . . ?
C48 C49 C50 121.3(3) . . ?
N6 C50 C49 120.8(3) . . ?
N6 C50 C57 123.9(2) . . ?
C49 C50 C57 115.3(3) . . ?
N6 C51 C47 121.9(3) . . ?
N6 C51 C52 120.0(2) . . ?
C47 C51 C52 118.1(2) . . ?
N5 C52 C44 122.0(3) . . ?
N5 C52 C51 120.1(2) . . ?
C44 C52 C51 117.9(2) . . ?
C56 C53 C55 108.3(3) . . ?
C56 C53 C41 115.2(2) . . ?
C55 C53 C41 106.8(2) . . ?
C56 C53 C54 108.4(2) . . ?
C55 C53 C54 109.0(3) . . ?
C41 C53 C54 108.9(3) . . ?
C58 C57 C50 115.6(2) . . ?
C58 C57 C59 108.3(3) . . ?
C50 C57 C59 109.7(2) . . ?
C58 C57 C60 107.6(2) . . ?
C50 C57 C60 106.8(2) . . ?
C59 C57 C60 108.6(2) . . ?
N7 C61 C62 121.3(2) . . ?
N7 C61 C73 119.9(3) . . ?
C62 C61 C73 118.8(3) . . ?
C63 C62 C61 120.8(3) . . ?
C62 C63 C64 119.4(3) . . ?
C63 C64 C72 118.2(2) . . ?
C63 C64 C65 120.2(3) . . ?
C72 C64 C65 121.6(3) . . ?
C66 C65 C64 120.2(3) . . ?
C65 C66 C67 120.4(3) . . ?
C68 C67 C71 118.1(3) . . ?
C68 C67 C66 120.5(2) . . ?
C71 C67 C66 121.4(3) . . ?
C69 C68 C67 119.8(2) . . ?
C68 C69 C70 120.3(3) . . ?
N8 C70 C69 120.9(3) . . ?
N8 C70 C77 120.7(2) . . ?
C69 C70 C77 118.4(2) . . ?
N8 C71 C67 121.5(3) . . ?
N8 C71 C72 120.0(2) . . ?
C67 C71 C72 118.5(2) . . ?
N7 C72 C64 121.7(3) . . ?
N7 C72 C71 120.4(2) . . ?
C64 C72 C71 117.9(2) . . ?
C75 C73 C74 111.2(3) . . ?
C75 C73 C76 107.5(3) . . ?
C74 C73 C76 107.6(2) . . ?
C75 C73 C61 110.4(2) . . ?
C74 C73 C61 108.7(2) . . ?
C76 C73 C61 111.3(2) . . ?
C78 C77 C70 110.6(2) . . ?
C78 C77 C80 107.1(3) . . ?
C70 C77 C80 112.5(2) . . ?
C78 C77 C79 111.6(3) . . ?
C70 C77 C79 107.0(3) . . ?
C80 C77 C79 108.1(2) . . ?
Cl1 C81 Cl2 128.7(4) . . ?
Cl3 C82 Cl4 109.7(2) . . ?
F1 B1 F4 109.9(2) . . ?
F1 B1 F3 109.6(3) . . ?
F4 B1 F3 110.4(2) . . ?
F1 B1 F2 109.7(2) . . ?
F4 B1 F2 109.5(3) . . ?
F3 B1 F2 107.8(2) . . ?
F6 B2 F7 110.1(3) . . ?
F6 B2 F8 109.0(3) . . ?
F7 B2 F8 109.8(2) . . ?
F6 B2 F5 110.0(3) . . ?
F7 B2 F5 109.0(2) . . ?
F8 B2 F5 108.9(3) . . ?

loop_
_geom_bond_atom_site_label_1
_geom_bond_atom_site_label_2
_geom_bond_distance
_geom_bond_site_symmetry_2
_geom_bond_publ_flag
Cu1 N1 2.081(2) . ?
Cu1 N3 2.092(2) . ?
Cu1 N2 2.105(2) . ?
Cu1 N4 2.114(2) . ?
Cu2 N7 2.104(2) . ?
Cu2 N6 2.105(2) . ?
Cu2 N5 2.108(2) . ?
Cu2 N8 2.111(2) . ?
Cl1 C81 1.587(7) . ?
Cl2 C81 1.674(6) . ?
Cl3 C82 1.761(4) . ?
Cl4 C82 1.766(5) . ?
F1 B1 1.378(4) . ?
F2 B1 1.406(4) . ?
F3 B1 1.400(3) . ?
F4 B1 1.384(4) . ?
F5 B2 1.392(4) . ?
F6 B2 1.383(4) . ?
F7 B2 1.393(3) . ?
F8 B2 1.395(4) . ?
N1 C1 1.348(4) . ?
N1 C12 1.384(3) . ?
N2 C10 1.335(4) . ?
N2 C11 1.382(4) . ?
N3 C21 1.339(4) . ?
N3 C32 1.377(4) . ?
N4 C30 1.339(4) . ?
N4 C31 1.386(3) . ?
N5 C41 1.347(4) . ?
N5 C52 1.387(4) . ?
N6 C50 1.346(4) . ?
N6 C51 1.387(3) . ?
N7 C61 1.348(4) . ?
N7 C72 1.372(3) . ?
N8 C70 1.350(4) . ?
N8 C71 1.372(4) . ?
C1 C2 1.413(4) . ?
C1 C13 1.533(4) . ?
C2 C3 1.359(4) . ?
C3 C4 1.401(4) . ?
C4 C12 1.421(4) . ?
C4 C5 1.423(4) . ?
C5 C6 1.337(5) . ?
C6 C7 1.433(4) . ?
C7 C8 1.401(4) . ?
C7 C11 1.416(4) . ?
C8 C9 1.355(4) . ?
C9 C10 1.407(4) . ?
C10 C17 1.554(4) . ?
C11 C12 1.445(4) . ?
C13 C14 1.530(4) . ?
C13 C15 1.532(4) . ?
C13 C16 1.535(4) . ?
C17 C18 1.495(4) . ?
C17 C19 1.508(4) . ?
C17 C20 1.564(5) . ?
C21 C22 1.409(4) . ?
C21 C33 1.538(4) . ?
C22 C23 1.359(4) . ?
C23 C24 1.395(4) . ?
C24 C32 1.408(4) . ?
C24 C25 1.430(4) . ?
C25 C26 1.339(4) . ?
C26 C27 1.436(4) . ?
C27 C28 1.403(4) . ?
C27 C31 1.405(4) . ?
C28 C29 1.362(4) . ?
C29 C30 1.414(4) . ?
C30 C37 1.549(4) . ?
C31 C32 1.454(4) . ?
C33 C35 1.501(5) . ?
C33 C34 1.511(5) . ?
C33 C36 1.542(5) . ?
C37 C38 1.520(4) . ?
C37 C40 1.535(4) . ?
C37 C39 1.541(4) . ?
C41 C42 1.414(4) . ?
C41 C53 1.540(4) . ?
C42 C43 1.356(4) . ?
C43 C44 1.401(4) . ?
C44 C52 1.418(4) . ?
C44 C45 1.426(4) . ?
C45 C46 1.338(4) . ?
C46 C47 1.423(4) . ?
C47 C48 1.408(4) . ?
C47 C51 1.415(4) . ?
C48 C49 1.357(4) . ?
C49 C50 1.414(4) . ?
C50 C57 1.531(4) . ?
C51 C52 1.450(4) . ?
C53 C56 1.513(4) . ?
C53 C55 1.537(4) . ?
C53 C54 1.559(4) . ?
C57 C58 1.518(4) . ?
C57 C59 1.545(4) . ?
C57 C60 1.547(4) . ?
C61 C62 1.402(4) . ?
C61 C73 1.544(4) . ?
C62 C63 1.356(4) . ?
C63 C64 1.400(4) . ?
C64 C72 1.414(4) . ?
C64 C65 1.437(4) . ?
C65 C66 1.341(4) . ?
C66 C67 1.434(4) . ?
C67 C68 1.402(4) . ?
C67 C71 1.414(4) . ?
C68 C69 1.360(4) . ?
C69 C70 1.413(4) . ?
C70 C77 1.533(4) . ?
C71 C72 1.453(4) . ?
C73 C75 1.528(4) . ?
C73 C74 1.529(4) . ?
C73 C76 1.537(4) . ?
C77 C78 1.523(4) . ?
C77 C80 1.533(4) . ?
C77 C79 1.543(5) . ?

loop_
_geom_torsion_atom_site_label_1
_geom_torsion_atom_site_label_2
_geom_torsion_atom_site_label_3
_geom_torsion_atom_site_label_4
_geom_torsion
_geom_torsion_site_symmetry_1
_geom_torsion_site_symmetry_2
_geom_torsion_site_symmetry_3
_geom_torsion_site_symmetry_4
_geom_torsion_publ_flag
N3 Cu1 N1 C1 52.5(3) . . . . ?
N2 Cu1 N1 C1 178.3(3) . . . . ?
N4 Cu1 N1 C1 -55.1(3) . . . . ?
N3 Cu1 N1 C12 -121.49(18) . . . . ?
N2 Cu1 N1 C12 4.37(18) . . . . ?
N4 Cu1 N1 C12 130.99(17) . . . . ?
N1 Cu1 N2 C10 177.0(3) . . . . ?
N3 Cu1 N2 C10 -55.3(3) . . . . ?
N4 Cu1 N2 C10 51.3(3) . . . . ?
N1 Cu1 N2 C11 -3.67(18) . . . . ?
N3 Cu1 N2 C11 124.09(17) . . . . ?
N4 Cu1 N2 C11 -129.33(17) . . . . ?
N1 Cu1 N3 C21 57.6(3) . . . . ?
N2 Cu1 N3 C21 -50.4(3) . . . . ?
N4 Cu1 N3 C21 -176.7(3) . . . . ?
N1 Cu1 N3 C32 -122.31(17) . . . . ?
N2 Cu1 N3 C32 129.73(17) . . . . ?
N4 Cu1 N3 C32 3.43(17) . . . . ?
N1 Cu1 N4 C30 -53.5(3) . . . . ?
N3 Cu1 N4 C30 179.0(3) . . . . ?
N2 Cu1 N4 C30 53.8(3) . . . . ?
N1 Cu1 N4 C31 123.64(17) . . . . ?
N3 Cu1 N4 C31 -3.90(17) . . . . ?
N2 Cu1 N4 C31 -129.12(16) . . . . ?
N7 Cu2 N5 C41 -57.2(3) . . . . ?
N6 Cu2 N5 C41 176.5(3) . . . . ?
N8 Cu2 N5 C41 48.3(3) . . . . ?
N7 Cu2 N5 C52 127.35(17) . . . . ?
N6 Cu2 N5 C52 0.97(17) . . . . ?
N8 Cu2 N5 C52 -127.21(17) . . . . ?
N7 Cu2 N6 C50 52.2(3) . . . . ?
N5 Cu2 N6 C50 178.9(3) . . . . ?
N8 Cu2 N6 C50 -56.1(3) . . . . ?
N7 Cu2 N6 C51 -124.93(17) . . . . ?
N5 Cu2 N6 C51 1.75(17) . . . . ?
N8 Cu2 N6 C51 126.80(17) . . . . ?
N6 Cu2 N7 C61 53.9(3) . . . . ?
N5 Cu2 N7 C61 -53.3(3) . . . . ?
N8 Cu2 N7 C61 -177.6(3) . . . . ?
N6 Cu2 N7 C72 -131.45(16) . . . . ?
N5 Cu2 N7 C72 121.33(17) . . . . ?
N8 Cu2 N7 C72 -2.90(17) . . . . ?
N7 Cu2 N8 C70 -179.0(3) . . . . ?
N6 Cu2 N8 C70 -52.2(3) . . . . ?
N5 Cu2 N8 C70 55.1(3) . . . . ?
N7 Cu2 N8 C71 1.43(17) . . . . ?
N6 Cu2 N8 C71 128.23(17) . . . . ?
N5 Cu2 N8 C71 -124.50(17) . . . . ?
C12 N1 C1 C2 1.9(4) . . . . ?
Cu1 N1 C1 C2 -171.5(2) . . . . ?
C12 N1 C1 C13 -174.9(2) . . . . ?
Cu1 N1 C1 C13 11.7(4) . . . . ?
N1 C1 C2 C3 -1.8(5) . . . . ?
C13 C1 C2 C3 175.1(3) . . . . ?
C1 C2 C3 C4 -0.3(5) . . . . ?
C2 C3 C4 C12 2.1(5) . . . . ?
C2 C3 C4 C5 -178.5(3) . . . . ?
C3 C4 C5 C6 -178.4(3) . . . . ?
C12 C4 C5 C6 1.0(5) . . . . ?
C4 C5 C6 C7 -0.5(5) . . . . ?
C5 C6 C7 C8 -179.3(3) . . . . ?
C5 C6 C7 C11 1.0(5) . . . . ?
C11 C7 C8 C9 0.3(4) . . . . ?
C6 C7 C8 C9 -179.4(3) . . . . ?
C7 C8 C9 C10 0.4(4) . . . . ?
C11 N2 C10 C9 -0.8(4) . . . . ?
Cu1 N2 C10 C9 178.5(2) . . . . ?
C11 N2 C10 C17 179.3(2) . . . . ?
Cu1 N2 C10 C17 -1.4(4) . . . . ?
C8 C9 C10 N2 -0.2(4) . . . . ?
C8 C9 C10 C17 179.7(3) . . . . ?
C10 N2 C11 C7 1.6(4) . . . . ?
Cu1 N2 C11 C7 -177.9(2) . . . . ?
C10 N2 C11 C12 -178.2(2) . . . . ?
Cu1 N2 C11 C12 2.4(3) . . . . ?
C8 C7 C11 N2 -1.4(4) . . . . ?
C6 C7 C11 N2 178.4(3) . . . . ?
C8 C7 C11 C12 178.4(3) . . . . ?
C6 C7 C11 C12 -1.9(4) . . . . ?
C1 N1 C12 C4 0.0(4) . . . . ?
Cu1 N1 C12 C4 175.0(2) . . . . ?
C1 N1 C12 C11 -179.5(3) . . . . ?
Cu1 N1 C12 C11 -4.5(3) . . . . ?
C3 C4 C12 N1 -2.0(4) . . . . ?
C5 C4 C12 N1 178.7(3) . . . . ?
C3 C4 C12 C11 177.5(3) . . . . ?
C5 C4 C12 C11 -1.9(4) . . . . ?
N2 C11 C12 N1 1.5(4) . . . . ?
C7 C11 C12 N1 -178.2(2) . . . . ?
N2 C11 C12 C4 -178.0(3) . . . . ?
C7 C11 C12 C4 2.3(4) . . . . ?
N1 C1 C13 C14 -179.3(3) . . . . ?
C2 C1 C13 C14 3.8(4) . . . . ?
N1 C1 C13 C15 -58.2(4) . . . . ?
C2 C1 C13 C15 124.9(3) . . . . ?
N1 C1 C13 C16 62.6(3) . . . . ?
C2 C1 C13 C16 -114.3(3) . . . . ?
N2 C10 C17 C18 -0.6(4) . . . . ?
C9 C10 C17 C18 179.5(3) . . . . ?
N2 C10 C17 C19 124.3(3) . . . . ?
C9 C10 C17 C19 -55.7(3) . . . . ?
N2 C10 C17 C20 -119.4(3) . . . . ?
C9 C10 C17 C20 60.7(3) . . . . ?
C32 N3 C21 C22 -1.1(4) . . . . ?
Cu1 N3 C21 C22 179.0(2) . . . . ?
C32 N3 C21 C33 179.3(2) . . . . ?
Cu1 N3 C21 C33 -0.6(4) . . . . ?
N3 C21 C22 C23 1.5(5) . . . . ?
C33 C21 C22 C23 -178.9(3) . . . . ?
C21 C22 C23 C24 0.5(5) . . . . ?
C22 C23 C24 C32 -2.7(5) . . . . ?
C22 C23 C24 C25 178.6(3) . . . . ?
C23 C24 C25 C26 177.3(3) . . . . ?
C32 C24 C25 C26 -1.3(5) . . . . ?
C24 C25 C26 C27 -0.5(5) . . . . ?
C25 C26 C27 C28 -179.0(3) . . . . ?
C25 C26 C27 C31 0.6(4) . . . . ?
C31 C27 C28 C29 -1.6(4) . . . . ?
C26 C27 C28 C29 178.0(3) . . . . ?
C27 C28 C29 C30 1.2(4) . . . . ?
C31 N4 C30 C29 -2.6(4) . . . . ?
Cu1 N4 C30 C29 174.2(2) . . . . ?
C31 N4 C30 C37 175.4(2) . . . . ?
Cu1 N4 C30 C37 -7.7(4) . . . . ?
C28 C29 C30 N4 1.0(4) . . . . ?
C28 C29 C30 C37 -177.2(3) . . . . ?
C30 N4 C31 C27 2.1(4) . . . . ?
Cu1 N4 C31 C27 -175.6(2) . . . . ?
C30 N4 C31 C32 -178.5(2) . . . . ?
Cu1 N4 C31 C32 3.8(3) . . . . ?
C28 C27 C31 N4 0.0(4) . . . . ?
C26 C27 C31 N4 -179.6(3) . . . . ?
C28 C27 C31 C32 -179.4(3) . . . . ?
C26 C27 C31 C32 1.0(4) . . . . ?
C21 N3 C32 C24 -1.3(4) . . . . ?
Cu1 N3 C32 C24 178.6(2) . . . . ?
C21 N3 C32 C31 177.7(2) . . . . ?
Cu1 N3 C32 C31 -2.4(3) . . . . ?
C23 C24 C32 N3 3.2(4) . . . . ?
C25 C24 C32 N3 -178.1(3) . . . . ?
C23 C24 C32 C31 -175.8(3) . . . . ?
C25 C24 C32 C31 2.9(4) . . . . ?
N4 C31 C32 N3 -1.1(4) . . . . ?
C27 C31 C32 N3 178.3(2) . . . . ?
N4 C31 C32 C24 177.9(2) . . . . ?
C27 C31 C32 C24 -2.7(4) . . . . ?
N3 C21 C33 C35 -51.9(4) . . . . ?
C22 C21 C33 C35 128.5(3) . . . . ?
N3 C21 C33 C34 -175.7(3) . . . . ?
C22 C21 C33 C34 4.7(4) . . . . ?
N3 C21 C33 C36 67.1(4) . . . . ?
C22 C21 C33 C36 -112.5(3) . . . . ?
N4 C30 C37 C38 3.7(4) . . . . ?
C29 C30 C37 C38 -178.1(3) . . . . ?
N4 C30 C37 C40 -116.0(3) . . . . ?
C29 C30 C37 C40 62.2(3) . . . . ?
N4 C30 C37 C39 125.5(3) . . . . ?
C29 C30 C37 C39 -56.3(3) . . . . ?
C52 N5 C41 C42 3.0(4) . . . . ?
Cu2 N5 C41 C42 -172.1(2) . . . . ?
C52 N5 C41 C53 -174.0(2) . . . . ?
Cu2 N5 C41 C53 10.8(4) . . . . ?
N5 C41 C42 C43 -4.2(4) . . . . ?
C53 C41 C42 C43 173.1(3) . . . . ?
C41 C42 C43 C44 0.7(4) . . . . ?
C42 C43 C44 C52 3.5(4) . . . . ?
C42 C43 C44 C45 -176.8(3) . . . . ?
C43 C44 C45 C46 -178.8(3) . . . . ?
C52 C44 C45 C46 1.0(5) . . . . ?
C44 C45 C46 C47 1.5(5) . . . . ?
C45 C46 C47 C48 178.6(3) . . . . ?
C45 C46 C47 C51 -1.9(5) . . . . ?
C51 C47 C48 C49 2.3(5) . . . . ?
C46 C47 C48 C49 -178.1(3) . . . . ?
C47 C48 C49 C50 0.5(5) . . . . ?
C51 N6 C50 C49 3.0(4) . . . . ?
Cu2 N6 C50 C49 -173.9(2) . . . . ?
C51 N6 C50 C57 -175.8(3) . . . . ?
Cu2 N6 C50 C57 7.3(4) . . . . ?
C48 C49 C50 N6 -3.3(5) . . . . ?
C48 C49 C50 C57 175.6(3) . . . . ?
C50 N6 C51 C47 0.0(4) . . . . ?
Cu2 N6 C51 C47 177.7(2) . . . . ?
C50 N6 C51 C52 178.0(3) . . . . ?
Cu2 N6 C51 C52 -4.4(3) . . . . ?
C48 C47 C51 N6 -2.7(4) . . . . ?
C46 C47 C51 N6 177.8(3) . . . . ?
C48 C47 C51 C52 179.3(3) . . . . ?
C46 C47 C51 C52 -0.2(4) . . . . ?
C41 N5 C52 C44 1.4(4) . . . . ?
Cu2 N5 C52 C44 177.7(2) . . . . ?
C41 N5 C52 C51 180.0(2) . . . . ?
Cu2 N5 C52 C51 -3.7(3) . . . . ?
C43 C44 C52 N5 -4.7(4) . . . . ?
C45 C44 C52 N5 175.6(3) . . . . ?
C43 C44 C52 C51 176.7(3) . . . . ?
C45 C44 C52 C51 -3.0(4) . . . . ?
N6 C51 C52 N5 5.9(4) . . . . ?
C47 C51 C52 N5 -176.1(3) . . . . ?
N6 C51 C52 C44 -175.5(2) . . . . ?
C47 C51 C52 C44 2.6(4) . . . . ?
N5 C41 C53 C56 -3.8(4) . . . . ?
C42 C41 C53 C56 179.0(3) . . . . ?
N5 C41 C53 C55 116.6(3) . . . . ?
C42 C41 C53 C55 -60.6(3) . . . . ?
N5 C41 C53 C54 -125.8(3) . . . . ?
C42 C41 C53 C54 57.0(3) . . . . ?
N6 C50 C57 C58 -2.4(4) . . . . ?
C49 C50 C57 C58 178.8(3) . . . . ?
N6 C50 C57 C59 -125.1(3) . . . . ?
C49 C50 C57 C59 56.0(4) . . . . ?
N6 C50 C57 C60 117.3(3) . . . . ?
C49 C50 C57 C60 -61.5(3) . . . . ?
C72 N7 C61 C62 -1.2(4) . . . . ?
Cu2 N7 C61 C62 173.0(2) . . . . ?
C72 N7 C61 C73 177.8(2) . . . . ?
Cu2 N7 C61 C73 -8.0(4) . . . . ?
N7 C61 C62 C63 1.5(5) . . . . ?
C73 C61 C62 C63 -177.5(3) . . . . ?
C61 C62 C63 C64 -0.2(5) . . . . ?
C62 C63 C64 C72 -1.3(4) . . . . ?
C62 C63 C64 C65 179.5(3) . . . . ?
C63 C64 C65 C66 179.8(3) . . . . ?
C72 C64 C65 C66 0.5(4) . . . . ?
C64 C65 C66 C67 -1.2(4) . . . . ?
C65 C66 C67 C68 -179.7(3) . . . . ?
C65 C66 C67 C71 0.5(4) . . . . ?
C71 C67 C68 C69 -1.4(4) . . . . ?
C66 C67 C68 C69 178.8(3) . . . . ?
C67 C68 C69 C70 -1.5(4) . . . . ?
C71 N8 C70 C69 -2.0(4) . . . . ?
Cu2 N8 C70 C69 178.4(2) . . . . ?
C71 N8 C70 C77 176.4(2) . . . . ?
Cu2 N8 C70 C77 -3.1(4) . . . . ?
C68 C69 C70 N8 3.3(4) . . . . ?
C68 C69 C70 C77 -175.2(3) . . . . ?
C70 N8 C71 C67 -1.0(4) . . . . ?
Cu2 N8 C71 C67 178.7(2) . . . . ?
C70 N8 C71 C72 -179.3(2) . . . . ?
Cu2 N8 C71 C72 0.3(3) . . . . ?
C68 C67 C71 N8 2.7(4) . . . . ?
C66 C67 C71 N8 -177.5(3) . . . . ?
C68 C67 C71 C72 -178.9(2) . . . . ?
C66 C67 C71 C72 0.9(4) . . . . ?
C61 N7 C72 C64 -0.4(4) . . . . ?
Cu2 N7 C72 C64 -176.0(2) . . . . ?
C61 N7 C72 C71 179.6(2) . . . . ?
Cu2 N7 C72 C71 4.0(3) . . . . ?
C63 C64 C72 N7 1.6(4) . . . . ?
C65 C64 C72 N7 -179.1(3) . . . . ?
C63 C64 C72 C71 -178.4(3) . . . . ?
C65 C64 C72 C71 0.9(4) . . . . ?
N8 C71 C72 N7 -3.2(4) . . . . ?
C67 C71 C72 N7 178.4(2) . . . . ?
N8 C71 C72 C64 176.9(3) . . . . ?
C67 C71 C72 C64 -1.5(4) . . . . ?
N7 C61 C73 C75 59.6(4) . . . . ?
C62 C61 C73 C75 -121.4(3) . . . . ?
N7 C61 C73 C74 -62.7(3) . . . . ?
C62 C61 C73 C74 116.3(3) . . . . ?
N7 C61 C73 C76 179.0(3) . . . . ?
C62 C61 C73 C76 -2.0(4) . . . . ?
N8 C70 C77 C78 57.2(4) . . . . ?
C69 C70 C77 C78 -124.3(3) . . . . ?
N8 C70 C77 C80 176.9(2) . . . . ?
C69 C70 C77 C80 -4.6(4) . . . . ?
N8 C70 C77 C79 -64.5(3) . . . . ?
C69 C70 C77 C79 114.0(3) . . . . ?
